data_2102182
loop_
_publ_author_name
'Bilton, Clair'
'Howard, Judith A. K.'
'Madhavi, N. N. L.'
'Nangia, Ashwini'
'Desiraju, Gautam R.'
'Allen, Frank H.'
'Wilson, Chick C.'

_publ_section_title
;
 Crystal engineering in the <i>gem</i>-alkynol family; synthon
 repetitivity and topological similarity in diphenylethynylmethanols:
 structures that lack O---H&#x00B7;&#x00B7;&#x00B7;O hydrogen bonds
;
_journal_coeditor_code BM0034
_journal_issue 6
_journal_name_full 'Acta Crystallographica Section B'
_journal_page_first 1071
_journal_page_last 1079
_journal_paper_doi 10.1107/S010876810001154X
_journal_volume 56
_journal_year 2000
_chemical_formula_moiety 'C27 H20 O'
_chemical_formula_sum 'C27 H20 O'
_chemical_formula_weight 360.43
_chemical_melting_point 157
_chemical_name_systematic
; 
 ? 
;
_space_group_IT_number 2
_symmetry_cell_setting triclinic
_symmetry_space_group_name_Hall '-P 1'
_symmetry_space_group_name_H-M 'P -1'
_atom_sites_solution_hydrogens difmap
_atom_sites_solution_primary direct
_atom_sites_solution_secondary difmap
_audit_creation_method SHELXL-97
_cell_angle_alpha 100.450(2)
_cell_angle_beta 97.790(2)
_cell_angle_gamma 95.477(2)
_cell_formula_units_Z 2
_cell_length_a 5.6413(3)
_cell_length_b 10.2599(5)
_cell_length_c 17.3238(9)
_cell_measurement_reflns_used 927
_cell_measurement_temperature 150
_cell_measurement_theta_max 26.52
_cell_measurement_theta_min 10.15
_cell_volume 969.51(9)
_computing_cell_refinement 'Bruker SMART (Bruker Systems Inc., 1999a)'
_computing_data_collection 'Bruker SMART (Bruker Systems Inc., 1999a)'
_computing_data_reduction 'Bruker SAINT (Bruker Systems Inc., 1999b)'
_computing_molecular_graphics 'SHELXL97 (Sheldrick, 1997)'
_computing_publication_material 'SHELXL97 (Sheldrick, 1997)'
_computing_structure_refinement 'SHELXL97 (Sheldrick, 1997)'
_computing_structure_solution 'SHELXS97 (Sheldrick, 1997)'
_diffrn_ambient_temperature 150
_diffrn_detector_area_resol_mean 'not relevant'
_diffrn_measured_fraction_theta_full 0.899
_diffrn_measured_fraction_theta_max 0.899
_diffrn_measurement_device_type 'Bruker SMART CCD'
_diffrn_measurement_method \w
_diffrn_radiation_monochromator graphite
_diffrn_radiation_source 'fine-focus sealed tube'
_diffrn_radiation_type MoK\a
_diffrn_radiation_wavelength 0.71073
_diffrn_reflns_av_R_equivalents 0.0426
_diffrn_reflns_av_sigmaI/netI 0.0486
_diffrn_reflns_limit_h_max 7
_diffrn_reflns_limit_h_min -7
_diffrn_reflns_limit_k_max 13
_diffrn_reflns_limit_k_min -14
_diffrn_reflns_limit_l_max 23
_diffrn_reflns_limit_l_min -21
_diffrn_reflns_number 12424
_diffrn_reflns_theta_full 30.45
_diffrn_reflns_theta_max 30.45
_diffrn_reflns_theta_min 1.21
_exptl_absorpt_coefficient_mu 0.073
_exptl_absorpt_correction_T_max 0.884
_exptl_absorpt_correction_T_min 0.681
_exptl_absorpt_correction_type empirical
_exptl_absorpt_process_details '(XPREP in SHELX97; Sheldrick, 1997)'
_exptl_crystal_colour colourless
_exptl_crystal_density_diffrn 1.235
_exptl_crystal_density_method 'not measured'
_exptl_crystal_description plate
_exptl_crystal_F_000 380
_exptl_crystal_size_max 0.4
_exptl_crystal_size_mid 0.25
_exptl_crystal_size_min 0.1
_refine_diff_density_max 0.503
_refine_diff_density_min -0.433
_refine_diff_density_rms 0.075
_refine_ls_extinction_method none
_refine_ls_goodness_of_fit_ref 1.038
_refine_ls_hydrogen_treatment refall
_refine_ls_matrix_type full
_refine_ls_number_parameters 322
_refine_ls_number_reflns 5270
_refine_ls_number_restraints 0
_refine_ls_restrained_S_all 1.038
_refine_ls_R_factor_all 0.1171
_refine_ls_R_factor_gt 0.0759
_refine_ls_shift/su_max 0.000
_refine_ls_shift/su_mean 0.000
_refine_ls_structure_factor_coef Fsqd
_refine_ls_weighting_details 'calc w=1/[\s^2^(Fo^2^)+(0.1193P)^2^+0.5780P] where P=(Fo^2^+2Fc^2^)/3'
_refine_ls_weighting_scheme calc
_refine_ls_wR_factor_gt 0.2025
_refine_ls_wR_factor_ref 0.2336
_reflns_number_gt 3419
_reflns_number_total 5270
_reflns_threshold_expression >2sigma(I)
_cod_data_source_file bm0034.cif
_cod_data_source_block 5
_cod_original_sg_symbol_H-M P-1
_cod_database_code 2102182

loop_
_symmetry_equiv_pos_as_xyz
'x, y, z'
'-x, -y, -z'

loop_
_atom_site_label
_atom_site_type_symbol
_atom_site_fract_x
_atom_site_fract_y
_atom_site_fract_z
_atom_site_U_iso_or_equiv
_atom_site_adp_type
_atom_site_occupancy
_atom_site_symmetry_multiplicity
_atom_site_calc_flag
_atom_site_refinement_flags
_atom_site_disorder_assembly
_atom_site_disorder_group
C1 C 0.0423(4) -0.0743(3) 0.29797(15) 0.0354(5) Uani 1 1 d . . .
H1 H -0.037(6) -0.155(3) 0.2918(18) 0.049(8) Uiso 1 1 d . . .
C2 C 0.1443(4) 0.0348(2) 0.30668(13) 0.0297(5) Uani 1 1 d . . .
C3 C 0.2633(4) 0.1735(2) 0.31647(13) 0.0277(4) Uani 1 1 d . . .
O1 O 0.0883(3) 0.26591(16) 0.32794(10) 0.0326(4) Uani 1 1 d . . .
H1A H -0.003(8) 0.238(4) 0.360(3) 0.096(14) Uiso 1 1 d . . .
C4 C 0.3638(4) 0.1901(2) 0.24024(13) 0.0275(4) Uani 1 1 d . . .
C5 C 0.2812(6) 0.2778(3) 0.19456(17) 0.0510(8) Uani 1 1 d . . .
H5 H 0.149(7) 0.331(4) 0.211(2) 0.085(12) Uiso 1 1 d . . .
C6 C 0.3804(7) 0.2913(4) 0.12649(19) 0.0662(10) Uani 1 1 d . . .
H6 H 0.294(8) 0.355(4) 0.093(3) 0.098(14) Uiso 1 1 d . . .
C7 C 0.5632(4) 0.2191(2) 0.10295(15) 0.0387(5) Uiso 1 1 d . A .
C8 C 0.6933(12) 0.2569(7) 0.0337(4) 0.0444(16) Uiso 0.50 1 d P . .
C9 C 0.7488(13) 0.1532(8) -0.0184(4) 0.0479(17) Uiso 0.50 1 d P A 1
C11 C 0.8695(17) 0.1854(10) -0.0857(6) 0.070(2) Uiso 0.50 1 d P A 1
C10 C 0.9392(17) 0.3032(10) -0.0909(6) 0.079(2) Uiso 0.50 1 d P A 1
C12 C 0.9046(16) 0.4169(8) -0.0341(5) 0.076(2) Uiso 0.50 1 d P . 1
C13 C 0.7765(13) 0.3910(7) 0.0277(4) 0.0614(16) Uiso 0.50 1 d P A 1
C8A C 0.6508(10) 0.2181(6) 0.0279(3) 0.0345(13) Uiso 0.50 1 d P . .
C9A C 0.8893(16) 0.1860(9) 0.0183(5) 0.0309(18) Uiso 0.25 1 d P A 2
C10A C 0.984(2) 0.1971(11) -0.0516(7) 0.045(2) Uiso 0.25 1 d P A 2
C11A C 0.776(3) 0.2539(14) -0.1172(8) 0.051(4) Uiso 0.25 1 d P A 2
C12A C 0.595(2) 0.2654(12) -0.1054(7) 0.051(3) Uiso 0.25 1 d P A 2
C13A C 0.5090(19) 0.2510(11) -0.0363(7) 0.042(2) Uiso 0.25 1 d P A 2
C9B C 0.755(2) 0.1131(15) -0.0142(9) 0.047(3) Uiso 0.25 1 d P A 3
C10B C 0.8428(18) 0.1373(12) -0.0838(6) 0.032(2) Uiso 0.25 1 d P A 3
C11B C 0.857(2) 0.2489(10) -0.1105(6) 0.0241(19) Uiso 0.25 1 d P A 3
C12B C 0.758(2) 0.3675(13) -0.0672(8) 0.054(3) Uiso 0.25 1 d P A 3
C13B C 0.654(2) 0.3512(11) -0.0001(7) 0.044(2) Uiso 0.25 1 d P A 3
C14 C 0.6400(5) 0.1299(3) 0.14867(16) 0.0410(6) Uani 1 1 d . . .
H14 H 0.770(6) 0.076(3) 0.134(2) 0.064(10) Uiso 1 1 d . . .
C15 C 0.5424(5) 0.1155(3) 0.21671(17) 0.0418(6) Uani 1 1 d . A .
H15 H 0.594(5) 0.052(3) 0.2491(19) 0.051(8) Uiso 1 1 d . . .
C16 C 0.4697(4) 0.2080(2) 0.38763(13) 0.0265(4) Uani 1 1 d . . .
C17 C 0.5842(4) 0.1103(2) 0.41913(14) 0.0302(5) Uani 1 1 d . . .
H17 H 0.528(5) 0.014(3) 0.3960(16) 0.034(7) Uiso 1 1 d . . .
C18 C 0.7747(4) 0.1467(2) 0.48245(14) 0.0291(5) Uani 1 1 d . . .
H18 H 0.844(5) 0.079(3) 0.5071(16) 0.033(6) Uiso 1 1 d . . .
C19 C 0.8535(3) 0.2812(2) 0.51612(12) 0.0248(4) Uani 1 1 d . . .
C20 C 1.0514(3) 0.3190(2) 0.58493(12) 0.0247(4) Uani 1 1 d . . .
C21 C 1.2571(4) 0.2522(2) 0.58795(14) 0.0287(5) Uani 1 1 d . . .
H21 H 1.280(4) 0.184(3) 0.5441(16) 0.030(6) Uiso 1 1 d . . .
C22 C 1.4380(4) 0.2851(2) 0.65346(15) 0.0342(5) Uani 1 1 d . . .
H22 H 1.568(5) 0.238(3) 0.6546(18) 0.047(8) Uiso 1 1 d . . .
C23 C 1.4181(5) 0.3860(3) 0.71682(16) 0.0414(6) Uani 1 1 d . . .
H23 H 1.546(6) 0.409(3) 0.761(2) 0.063(10) Uiso 1 1 d . . .
C24 C 1.2180(4) 0.4552(3) 0.71411(15) 0.0385(6) Uani 1 1 d . . .
H24 H 1.204(5) 0.529(3) 0.7583(19) 0.049(8) Uiso 1 1 d . . .
C25 C 1.0358(4) 0.4217(2) 0.64876(14) 0.0299(5) Uani 1 1 d . . .
H25 H 0.895(5) 0.470(2) 0.6447(15) 0.032(6) Uiso 1 1 d . . .
C26 C 0.7358(4) 0.3784(2) 0.48418(13) 0.0262(4) Uani 1 1 d . . .
H26 H 0.789(5) 0.472(3) 0.5058(16) 0.032(6) Uiso 1 1 d . . .
C27 C 0.5500(4) 0.3425(2) 0.42013(13) 0.0272(4) Uani 1 1 d . . .
H27 H 0.480(4) 0.413(2) 0.3993(15) 0.029(6) Uiso 1 1 d . . .

loop_
_atom_site_aniso_label
_atom_site_aniso_U_11
_atom_site_aniso_U_22
_atom_site_aniso_U_33
_atom_site_aniso_U_23
_atom_site_aniso_U_13
_atom_site_aniso_U_12
C1 0.0339(12) 0.0358(13) 0.0369(13) 0.0081(10) 0.0085(9) 0.0007(9)
C2 0.0264(10) 0.0353(12) 0.0279(11) 0.0052(9) 0.0066(8) 0.0050(8)
C3 0.0245(9) 0.0285(10) 0.0301(11) 0.0041(8) 0.0052(8) 0.0059(7)
O1 0.0271(8) 0.0353(9) 0.0371(9) 0.0056(7) 0.0084(7) 0.0112(6)
C4 0.0241(9) 0.0288(10) 0.0266(10) 0.0008(8) 0.0016(8) 0.0010(7)
C5 0.0592(17) 0.0696(19) 0.0394(15) 0.0244(14) 0.0208(13) 0.0392(15)
C6 0.079(2) 0.096(3) 0.0475(18) 0.0400(18) 0.0288(16) 0.055(2)
C14 0.0375(12) 0.0429(14) 0.0463(15) 0.0066(11) 0.0192(11) 0.0099(10)
C15 0.0414(13) 0.0413(14) 0.0526(16) 0.0185(12) 0.0213(12) 0.0166(11)
C16 0.0245(9) 0.0287(10) 0.0268(10) 0.0038(8) 0.0068(8) 0.0046(7)
C17 0.0309(10) 0.0238(10) 0.0356(12) 0.0028(8) 0.0055(9) 0.0064(8)
C18 0.0302(10) 0.0250(10) 0.0332(11) 0.0058(8) 0.0047(8) 0.0089(8)
C19 0.0238(9) 0.0265(10) 0.0257(10) 0.0060(8) 0.0080(7) 0.0035(7)
C20 0.0231(9) 0.0269(10) 0.0264(10) 0.0092(8) 0.0073(7) 0.0030(7)
C21 0.0271(10) 0.0305(11) 0.0308(11) 0.0073(9) 0.0094(8) 0.0057(8)
C22 0.0265(10) 0.0387(12) 0.0403(13) 0.0124(10) 0.0061(9) 0.0080(9)
C23 0.0334(12) 0.0521(15) 0.0345(13) 0.0030(11) -0.0038(10) 0.0078(10)
C24 0.0372(12) 0.0439(14) 0.0309(12) -0.0010(10) 0.0029(9) 0.0080(10)
C25 0.0271(10) 0.0324(11) 0.0317(11) 0.0066(9) 0.0075(8) 0.0062(8)
C26 0.0279(10) 0.0226(10) 0.0293(11) 0.0051(8) 0.0079(8) 0.0035(7)
C27 0.0288(10) 0.0263(10) 0.0286(11) 0.0076(8) 0.0066(8) 0.0061(8)

loop_
_atom_type_symbol
_atom_type_description
_atom_type_scat_dispersion_real
_atom_type_scat_dispersion_imag
_atom_type_scat_source
C C 0.0033 0.0016 'International Tables Vol C Tables 4.2.6.8 and 6.1.1.4'
H H 0.0000 0.0000 'International Tables Vol C Tables 4.2.6.8 and 6.1.1.4'
O O 0.0106 0.0060 'International Tables Vol C Tables 4.2.6.8 and 6.1.1.4'

loop_
_geom_angle_atom_site_label_1
_geom_angle_atom_site_label_2
_geom_angle_atom_site_label_3
_geom_angle
_geom_angle_site_symmetry_3
C2 C1 H1 179(2) .
C1 C2 C3 177.7(2) .
O1 C3 C2 109.60(17) .
O1 C3 C4 107.55(17) .
C2 C3 C4 109.28(18) .
O1 C3 C16 109.25(16) .
C2 C3 C16 111.68(18) .
C4 C3 C16 109.38(16) .
C3 O1 H1A 107(3) .
C5 C4 C15 118.8(2) .
C5 C4 C3 121.7(2) .
C15 C4 C3 119.5(2) .
C4 C5 C6 119.8(2) .
C4 C5 H5 119(2) .
C6 C5 H5 121(2) .
C7 C6 C5 122.1(3) .
C7 C6 H6 124(2) .
C5 C6 H6 114(2) .
C14 C7 C6 117.2(2) .
C14 C7 C8A 118.5(3) .
C6 C7 C8A 123.7(3) .
C14 C7 C8 123.6(3) .
C6 C7 C8 118.6(3) .
C8A C7 C8 15.8(3) .
C13B C8 C9 110.1(8) .
C13B C8 C9A 119.4(8) .
C9 C8 C9A 39.6(5) .
C13B C8 C13 34.3(6) .
C9 C8 C13 119.2(7) .
C9A C8 C13 103.8(6) .
C13B C8 C13A 54.5(7) .
C9 C8 C13A 78.1(6) .
C9A C8 C13A 114.7(7) .
C13 C8 C13A 88.5(6) .
C13B C8 C7 125.4(7) .
C9 C8 C7 116.0(6) .
C9A C8 C7 114.6(6) .
C13 C8 C7 124.5(6) .
C13A C8 C7 108.4(6) .
C13B C8 C9B 122.2(9) .
C9 C8 C9B 12.3(6) .
C9A C8 C9B 38.7(6) .
C13 C8 C9B 130.0(7) .
C13A C8 C9B 85.3(7) .
C7 C8 C9B 104.4(7) .
C8A C9 C8 18.0(4) .
C8A C9 C11 132.2(8) .
C8 C9 C11 117.4(7) .
C10 C11 C9 122.5(8) .
C11 C10 C12 122.7(9) .
C13 C12 C10 116.5(8) .
C13 C12 C12 92.8(7) 2_765
C10 C12 C12 139.5(9) 2_765
C12 C13 C8 121.3(7) .
C12 C13 C8A 119.6(6) .
C8 C13 C8A 4.8(4) .
C9 C8A C13A 87.6(7) .
C9 C8A C9B 16.4(7) .
C13A C8A C9B 98.4(8) .
C9 C8A C9A 40.5(5) .
C13A C8A C9A 118.1(7) .
C9B C8A C9A 42.7(7) .
C9 C8A C7 142.1(6) .
C13A C8A C7 121.0(6) .
C9B C8A C7 125.9(7) .
C9A C8A C7 120.9(5) .
C9 C8A C13B 102.8(7) .
C13A C8A C13B 50.9(6) .
C9B C8A C13B 119.2(9) .
C9A C8A C13B 100.9(7) .
C7 C8A C13B 114.5(6) .
C9 C8A C13 103.2(6) .
C13A C8A C13 76.2(6) .
C9B C8A C13 117.8(7) .
C9A C8A C13 84.9(5) .
C7 C8A C13 107.3(4) .
C13B C8A C13 25.7(4) .
C10A C9A C8 117.0(8) .
C10A C9A C8A 121.1(8) .
C8 C9A C8A 17.4(3) .
C9A C10A C11A 110.2(9) .
C12A C11A C10A 121.6(13) .
C11A C12A C13A 125.9(14) .
C12A C13A C8A 122.6(9) .
C12A C13A C8 115.8(9) .
C8A C13A C8 17.1(4) .
C8A C9B C10B 116.2(12) .
C8A C9B C8 13.6(4) .
C10B C9B C8 107.3(11) .
C11B C10B C9B 128.0(11) .
C10B C11B C12B 119.0(9) .
C13B C12B C11B 117.3(11) .
C8 C13B C12B 121.1(10) .
C8 C13B C8A 13.4(4) .
C12B C13B C8A 120.1(9) .
C7 C14 C15 121.3(2) .
C7 C14 H14 120(2) .
C15 C14 H14 119(2) .
C4 C15 C14 120.8(2) .
C4 C15 H15 117.1(19) .
C14 C15 H15 122.1(19) .
C17 C16 C27 118.86(19) .
C17 C16 C3 122.48(19) .
C27 C16 C3 118.63(18) .
C16 C17 C18 120.3(2) .
C16 C17 H17 119.2(15) .
C18 C17 H17 120.4(15) .
C17 C18 C19 121.09(19) .
C17 C18 H18 120.2(15) .
C19 C18 H18 118.5(15) .
C18 C19 C26 117.96(19) .
C18 C19 C20 120.75(18) .
C26 C19 C20 121.27(18) .
C25 C20 C21 118.40(19) .
C25 C20 C19 120.66(18) .
C21 C20 C19 120.94(19) .
C22 C21 C20 120.7(2) .
C22 C21 H21 117.7(15) .
C20 C21 H21 121.6(15) .
C21 C22 C23 120.2(2) .
C21 C22 H22 118.8(19) .
C23 C22 H22 121.0(19) .
C22 C23 C24 119.9(2) .
C22 C23 H23 119(2) .
C24 C23 H23 121(2) .
C25 C24 C23 120.0(2) .
C25 C24 H24 119.4(17) .
C23 C24 H24 120.7(17) .
C24 C25 C20 120.8(2) .
C24 C25 H25 121.6(15) .
C20 C25 H25 117.5(15) .
C27 C26 C19 121.04(19) .
C27 C26 H26 119.4(15) .
C19 C26 H26 119.5(15) .
C26 C27 C16 120.68(19) .
C26 C27 H27 117.4(15) .
C16 C27 H27 121.9(15) .

loop_
_geom_bond_atom_site_label_1
_geom_bond_atom_site_label_2
_geom_bond_distance
_geom_bond_site_symmetry_2
C1 C2 1.182(3) .
C1 H1 0.89(3) .
C2 C3 1.485(3) .
C3 O1 1.441(2) .
C3 C4 1.536(3) .
C3 C16 1.541(3) .
O1 H1A 0.87(5) .
C4 C5 1.375(3) .
C4 C15 1.383(3) .
C5 C6 1.395(4) .
C5 H5 1.01(4) .
C6 C7 1.388(4) .
C6 H6 1.06(4) .
C7 C14 1.378(4) .
C7 C8A 1.451(6) .
C7 C8 1.576(7) .
C8 C13B 1.240(13) .
C8 C9 1.356(10) .
C8 C9A 1.409(11) .
C8 C13 1.436(10) .
C8 C13A 1.474(12) .
C8 C9B 1.649(16) .
C9 C8A 1.179(9) .
C9 C11 1.498(12) .
C11 C10 1.257(14) .
C10 C12 1.431(12) .
C12 C13 1.419(11) .
C12 C12 2.009(18) 2_765
C13 C8A 1.847(10) .
C8A C13A 1.391(12) .
C8A C9B 1.410(16) .
C8A C9A 1.439(10) .
C8A C13B 1.529(13) .
C9A C10A 1.406(15) .
C10A C11A 1.74(2) .
C11A C12A 1.078(18) .
C12A C13A 1.380(16) .
C9B C10B 1.418(18) .
C10B C11B 1.309(15) .
C11B C12B 1.507(16) .
C12B C13B 1.399(17) .
C14 C15 1.392(4) .
C14 H14 0.99(3) .
C15 H15 0.97(3) .
C16 C17 1.396(3) .
C16 C27 1.398(3) .
C17 C18 1.397(3) .
C17 H17 1.00(3) .
C18 C19 1.401(3) .
C18 H18 0.96(3) .
C19 C26 1.403(3) .
C19 C20 1.485(3) .
C20 C25 1.401(3) .
C20 C21 1.403(3) .
C21 C22 1.387(3) .
C21 H21 0.97(3) .
C22 C23 1.390(4) .
C22 H22 0.92(3) .
C23 C24 1.390(3) .
C23 H23 0.96(3) .
C24 C25 1.390(3) .
C24 H24 0.99(3) .
C25 H25 0.98(3) .
C26 C27 1.389(3) .
C26 H26 0.97(3) .
C27 H27 0.96(2) .
